data_4339946
loop_
_publ_author_name
'Jiang, Hai-Long'
'Ma, En'
'Mao, Jiang-Gao'

_publ_section_title
;
 New luminescent solids in the Ln-W(Mo)-Te-O-(Cl) systems.
;
_journal_issue 17
_journal_name_full 'Inorganic chemistry'
_journal_page_first 7012
_journal_page_last 7023
_journal_paper_doi 10.1021/ic700793n
_journal_volume 46
_journal_year 2007
_chemical_formula_sum 'Mo O14 Pr2 Te4'
_chemical_formula_weight 1112.16
_chemical_name_systematic
; 
 ? 
;
_space_group_IT_number 2
_symmetry_cell_setting triclinic
_symmetry_space_group_name_Hall '-P 1'
_symmetry_space_group_name_H-M 'P -1'
_atom_sites_solution_primary direct
_atom_sites_solution_secondary difmap
_audit_creation_method SHELXL-97
_cell_angle_alpha 89.669(7)
_cell_angle_beta 72.434(6)
_cell_angle_gamma 86.546(7)
_cell_formula_units_Z 2
_cell_length_a 6.9894(18)
_cell_length_b 9.964(3)
_cell_length_c 10.157(3)
_cell_measurement_temperature 293(2)
_cell_volume 673.1(3)
_computing_structure_refinement 'SHELXL-97 (Sheldrick, 1997)'
_computing_structure_solution 'SHELXS-97 (Sheldrick, 1990)'
_diffrn_ambient_temperature 293(2)
_diffrn_measured_fraction_theta_full 0.984
_diffrn_measured_fraction_theta_max 0.984
_diffrn_measurement_device_type 'Rigaku Mercury CCD'
_diffrn_measurement_method CCD_Profile_fitting
_diffrn_radiation_monochromator graphite
_diffrn_radiation_source 'fine-focus sealed tube'
_diffrn_radiation_type MoK\a
_diffrn_radiation_wavelength 0.71073
_diffrn_reflns_av_R_equivalents 0.0204
_diffrn_reflns_av_sigmaI/netI 0.0334
_diffrn_reflns_limit_h_max 8
_diffrn_reflns_limit_h_min -9
_diffrn_reflns_limit_k_max 9
_diffrn_reflns_limit_k_min -12
_diffrn_reflns_limit_l_max 13
_diffrn_reflns_limit_l_min -13
_diffrn_reflns_number 5233
_diffrn_reflns_theta_full 27.48
_diffrn_reflns_theta_max 27.48
_diffrn_reflns_theta_min 2.92
_diffrn_standards_decay_% <1.0%
_exptl_absorpt_coefficient_mu 16.609
_exptl_absorpt_correction_T_max 1.0000
_exptl_absorpt_correction_T_min 0.5678
_exptl_absorpt_correction_type multi-scan
_exptl_crystal_colour green
_exptl_crystal_density_diffrn 5.488
_exptl_crystal_density_method 'not measured'
_exptl_crystal_description prism
_exptl_crystal_F_000 960
_exptl_crystal_size_max 0.1300
_exptl_crystal_size_mid 0.0500
_exptl_crystal_size_min 0.0500
_refine_diff_density_max 1.148
_refine_diff_density_min -1.286
_refine_diff_density_rms 0.233
_refine_ls_extinction_coef 0.00449(11)
_refine_ls_extinction_expression Fc^*^=kFc[1+0.001xFc^2^\l^3^/sin(2\q)]^-1/4^
_refine_ls_extinction_method SHELXL
_refine_ls_goodness_of_fit_ref 1.015
_refine_ls_matrix_type full
_refine_ls_number_parameters 191
_refine_ls_number_reflns 3038
_refine_ls_number_restraints 0
_refine_ls_restrained_S_all 1.015
_refine_ls_R_factor_all 0.0248
_refine_ls_R_factor_gt 0.0210
_refine_ls_shift/su_max 0.001
_refine_ls_shift/su_mean 0.000
_refine_ls_structure_factor_coef Fsqd
_refine_ls_weighting_details 'calc w=1/[\s^2^(Fo^2^)+(0.0173P)^2^+0.0000P] where P=(Fo^2^+2Fc^2^)/3'
_refine_ls_weighting_scheme calc
_refine_ls_wR_factor_gt 0.0441
_refine_ls_wR_factor_ref 0.0454
_reflns_number_gt 2750
_reflns_number_total 3038
_reflns_threshold_expression >2sigma(I)
_cod_data_source_file ic700793n-file006.cif
_cod_data_source_block 1
_cod_depositor_comments
;
The following automatic conversions were performed:

'_exptl_absorpt_correction_type' value 'Multi-scan' changed to
'multi-scan' according to
/usr/data/users/saulius/automatic-downloads/retrospective/ACS/lib/dictionaries/cif_core.dic
dictionary named 'cif_core.dic' version 2.4.2 from 2011-04-26.

Automatic conversion script
Id: cif_fix_values 2281 2013-09-26 08:29:07Z andrius 
;
_cod_original_sg_symbol_H-M P-1
_cod_database_code 4339946

loop_
_symmetry_equiv_pos_as_xyz
'x, y, z'
'-x, -y, -z'

loop_
_atom_site_label
_atom_site_type_symbol
_atom_site_fract_x
_atom_site_fract_y
_atom_site_fract_z
_atom_site_U_iso_or_equiv
_atom_site_adp_type
_atom_site_occupancy
_atom_site_symmetry_multiplicity
_atom_site_calc_flag
Pr1 Pr 0.35618(4) 0.30858(3) 0.08628(3) 0.00757(7) Uani 1 1 d
Pr2 Pr 0.77959(4) 0.46295(3) 0.21544(3) 0.00822(8) Uani 1 1 d
Mo1 Mo 0.47855(7) 0.03920(4) 0.76809(5) 0.00992(10) Uani 1 1 d
Te1 Te 0.05707(5) 0.79350(3) 0.04480(3) 0.00922(9) Uani 1 1 d
Te2 Te 0.25432(5) 0.60933(3) 0.28273(3) 0.00893(9) Uani 1 1 d
Te3 Te 0.36203(5) 0.26846(3) 0.46147(3) 0.00839(8) Uani 1 1 d
Te4 Te 0.92748(5) 0.16378(3) 0.37176(3) 0.00926(8) Uani 1 1 d
O1 O 0.8973(5) 0.6499(4) 0.0508(4) 0.0148(8) Uani 1 1 d
O2 O 0.2918(5) 0.7074(4) 0.9325(4) 0.0139(8) Uani 1 1 d
O3 O 0.1292(5) 0.7667(4) 0.2112(4) 0.0139(8) Uani 1 1 d
O4 O 0.1185(5) 0.4913(4) 0.2067(4) 0.0132(8) Uani 1 1 d
O5 O 0.4944(5) 0.5836(4) 0.1369(4) 0.0115(8) Uani 1 1 d
O6 O 0.4166(5) 0.3901(4) 0.3135(4) 0.0112(8) Uani 1 1 d
O7 O 0.0715(5) 0.2769(4) 0.4599(4) 0.0138(8) Uani 1 1 d
O8 O 0.3067(6) 0.3901(4) 0.6043(4) 0.0188(9) Uani 1 1 d
O9 O 0.7136(5) 0.2927(4) 0.4031(4) 0.0127(8) Uani 1 1 d
O10 O 0.0245(6) 0.2230(4) 0.1898(4) 0.0146(8) Uani 1 1 d
O11 O 0.6244(6) 0.8867(4) 0.7662(4) 0.0192(9) Uani 1 1 d
O12 O 0.4093(7) 0.1190(4) 0.9309(4) 0.0265(10) Uani 1 1 d
O13 O 0.6141(7) 0.1435(5) 0.6403(4) 0.0293(11) Uani 1 1 d
O14 O 0.2583(6) 0.0032(5) 0.7326(5) 0.0322(11) Uani 1 1 d

loop_
_atom_site_aniso_label
_atom_site_aniso_U_11
_atom_site_aniso_U_22
_atom_site_aniso_U_33
_atom_site_aniso_U_23
_atom_site_aniso_U_13
_atom_site_aniso_U_12
Pr1 0.00499(14) 0.00996(14) 0.00733(14) 0.00035(11) -0.00130(11) 0.00001(11)
Pr2 0.00650(15) 0.00929(14) 0.00921(14) 0.00037(11) -0.00265(11) -0.00176(11)
Mo1 0.0123(2) 0.0077(2) 0.0098(2) -0.00037(17) -0.00337(19) -0.00027(18)
Te1 0.00661(17) 0.00772(16) 0.01206(17) -0.00117(13) -0.00107(13) 0.00040(13)
Te2 0.00722(17) 0.01083(17) 0.00793(16) -0.00217(13) -0.00087(13) -0.00133(13)
Te3 0.01067(18) 0.00737(16) 0.00687(15) 0.00033(12) -0.00221(13) -0.00093(13)
Te4 0.00760(17) 0.01018(17) 0.01003(16) 0.00344(13) -0.00275(13) -0.00077(13)
O1 0.012(2) 0.016(2) 0.019(2) 0.0069(16) -0.0071(17) -0.0093(17)
O2 0.0076(19) 0.021(2) 0.0134(18) -0.0029(16) -0.0032(16) -0.0001(16)
O3 0.015(2) 0.0128(19) 0.0162(19) -0.0016(16) -0.0079(17) 0.0026(16)
O4 0.014(2) 0.0096(18) 0.0183(19) -0.0026(16) -0.0085(17) -0.0004(16)
O5 0.0045(18) 0.018(2) 0.0097(17) 0.0032(15) 0.0011(15) 0.0006(15)
O6 0.012(2) 0.0122(19) 0.0093(17) 0.0052(15) -0.0031(15) -0.0021(15)
O7 0.0107(19) 0.016(2) 0.0140(18) -0.0025(16) -0.0017(16) -0.0026(16)
O8 0.027(2) 0.017(2) 0.0096(18) -0.0084(16) -0.0018(17) 0.0005(18)
O9 0.0075(19) 0.015(2) 0.0159(19) 0.0030(16) -0.0051(16) 0.0008(15)
O10 0.014(2) 0.022(2) 0.0087(17) 0.0027(16) -0.0036(16) -0.0064(17)
O11 0.025(2) 0.017(2) 0.015(2) 0.0004(17) -0.0053(18) 0.0062(18)
O12 0.044(3) 0.017(2) 0.016(2) -0.0095(17) -0.007(2) 0.007(2)
O13 0.036(3) 0.032(3) 0.023(2) 0.014(2) -0.012(2) -0.013(2)
O14 0.020(3) 0.038(3) 0.043(3) -0.001(2) -0.016(2) -0.007(2)

loop_
_atom_type_symbol
_atom_type_description
_atom_type_scat_dispersion_real
_atom_type_scat_dispersion_imag
_atom_type_scat_source
O O 0.0106 0.0060 'International Tables Vol C Tables 4.2.6.8 and 6.1.1.4'
Mo Mo -1.6832 0.6857 'International Tables Vol C Tables 4.2.6.8 and 6.1.1.4'
Te Te -0.5308 1.6751 'International Tables Vol C Tables 4.2.6.8 and 6.1.1.4'
Pr Pr -0.2180 2.8214 'International Tables Vol C Tables 4.2.6.8 and 6.1.1.4'

loop_
_geom_angle_atom_site_label_1
_geom_angle_atom_site_label_2
_geom_angle_atom_site_label_3
_geom_angle
_geom_angle_site_symmetry_1
_geom_angle_site_symmetry_3
O2 Pr1 O12 89.59(14) 2_666 1_554
O2 Pr1 O10 147.57(12) 2_666 .
O12 Pr1 O10 84.59(14) 1_554 .
O2 Pr1 O4 124.32(12) 2_666 .
O12 Pr1 O4 145.45(13) 1_554 .
O10 Pr1 O4 70.10(13) . .
O2 Pr1 O5 77.95(12) 2_666 2_665
O12 Pr1 O5 79.26(13) 1_554 2_665
O10 Pr1 O5 131.57(11) . 2_665
O4 Pr1 O5 99.90(12) . 2_665
O2 Pr1 O11 78.61(13) 2_666 2_666
O12 Pr1 O11 76.31(14) 1_554 2_666
O10 Pr1 O11 69.01(12) . 2_666
O4 Pr1 O11 113.61(13) . 2_666
O5 Pr1 O11 146.02(13) 2_665 2_666
O2 Pr1 O1 143.96(12) 2_666 2_665
O12 Pr1 O1 74.39(14) 1_554 2_665
O10 Pr1 O1 64.15(11) . 2_665
O4 Pr1 O1 73.54(12) . 2_665
O5 Pr1 O1 67.57(11) 2_665 2_665
O11 Pr1 O1 126.16(12) 2_666 2_665
O2 Pr1 O6 68.77(12) 2_666 .
O12 Pr1 O6 143.09(13) 1_554 .
O10 Pr1 O6 97.81(11) . .
O4 Pr1 O6 66.09(11) . .
O5 Pr1 O6 121.91(11) 2_665 .
O11 Pr1 O6 70.46(12) 2_666 .
O1 Pr1 O6 139.48(12) 2_665 .
O2 Pr1 Te2 94.32(9) 2_666 .
O12 Pr1 Te2 172.59(10) 1_554 .
O10 Pr1 Te2 95.35(10) . .
O4 Pr1 Te2 30.00(8) . .
O5 Pr1 Te2 95.39(9) 2_665 .
O11 Pr1 Te2 110.62(10) 2_666 .
O1 Pr1 Te2 98.89(9) 2_665 .
O6 Pr1 Te2 44.28(8) . .
O2 Pr1 Pr2 35.35(9) 2_666 .
O12 Pr1 Pr2 124.92(11) 1_554 .
O10 Pr1 Pr2 137.39(8) . .
O4 Pr1 Pr2 89.30(8) . .
O5 Pr1 Pr2 87.46(8) 2_665 .
O11 Pr1 Pr2 87.49(9) 2_666 .
O1 Pr1 Pr2 145.97(8) 2_665 .
O6 Pr1 Pr2 39.77(8) . .
Te2 Pr1 Pr2 59.369(14) . .
O2 Pr1 Pr2 156.55(9) 2_666 1_455
O12 Pr1 Pr2 113.84(11) 1_554 1_455
O10 Pr1 Pr2 43.24(10) . 1_455
O4 Pr1 Pr2 32.39(8) . 1_455
O5 Pr1 Pr2 104.72(8) 2_665 1_455
O11 Pr1 Pr2 106.59(9) 2_666 1_455
O1 Pr1 Pr2 50.32(9) 2_665 1_455
O6 Pr1 Pr2 91.06(8) . 1_455
Te2 Pr1 Pr2 62.317(11) . 1_455
Pr2 Pr1 Pr2 121.232(19) . 1_455
O2 Pr1 Pr2 113.79(9) 2_666 2_665
O12 Pr1 Pr2 87.31(10) 1_554 2_665
O10 Pr1 Pr2 97.81(8) . 2_665
O4 Pr1 Pr2 73.78(8) . 2_665
O5 Pr1 Pr2 36.64(8) 2_665 2_665
O11 Pr1 Pr2 159.63(9) 2_666 2_665
O1 Pr1 Pr2 35.39(7) 2_665 2_665
O6 Pr1 Pr2 128.29(8) . 2_665
Te2 Pr1 Pr2 85.35(2) . 2_665
Pr2 Pr1 Pr2 112.078(16) . 2_665
Pr2 Pr1 Pr2 68.855(14) 1_455 2_665
O8 Pr2 O4 86.30(14) 2_666 1_655
O8 Pr2 O2 153.57(13) 2_666 2_666
O4 Pr2 O2 119.27(13) 1_655 2_666
O8 Pr2 O9 82.88(13) 2_666 .
O4 Pr2 O9 95.92(11) 1_655 .
O2 Pr2 O9 87.54(12) 2_666 .
O8 Pr2 O1 90.60(14) 2_666 .
O4 Pr2 O1 73.56(11) 1_655 .
O2 Pr2 O1 102.49(12) 2_666 .
O9 Pr2 O1 168.03(11) . .
O8 Pr2 O6 84.97(13) 2_666 .
O4 Pr2 O6 157.67(11) 1_655 .
O2 Pr2 O6 68.78(12) 2_666 .
O9 Pr2 O6 62.62(11) . .
O1 Pr2 O6 126.98(11) . .
O8 Pr2 O5 86.74(13) 2_666 .
O4 Pr2 O5 139.61(11) 1_655 .
O2 Pr2 O5 77.77(12) 2_666 .
O9 Pr2 O5 122.53(11) . .
O1 Pr2 O5 66.78(11) . .
O6 Pr2 O5 60.24(11) . .
O8 Pr2 O10 126.62(12) 2_666 1_655
O4 Pr2 O10 64.77(11) 1_655 1_655
O2 Pr2 O10 66.23(11) 2_666 1_655
O9 Pr2 O10 58.75(11) . 1_655
O1 Pr2 O10 119.22(12) . 1_655
O6 Pr2 O10 104.94(11) . 1_655
O5 Pr2 O10 144.00(11) . 1_655
O8 Pr2 Te1 173.23(10) 2_666 2_665
O4 Pr2 Te1 90.34(9) 1_655 2_665
O2 Pr2 Te1 28.95(9) 2_666 2_665
O9 Pr2 Te1 91.63(9) . 2_665
O1 Pr2 Te1 94.09(10) . 2_665
O6 Pr2 Te1 96.06(9) . 2_665
O5 Pr2 Te1 99.60(9) . 2_665
O10 Pr2 Te1 46.65(7) 1_655 2_665
O8 Pr2 Te4 101.43(10) 2_666 .
O4 Pr2 Te4 75.37(8) 1_655 .
O2 Pr2 Te4 80.58(9) 2_666 .
O9 Pr2 Te4 28.83(9) . .
O1 Pr2 Te4 145.77(9) . .
O6 Pr2 Te4 86.28(8) . .
O5 Pr2 Te4 144.91(8) . .
O10 Pr2 Te4 30.82(7) 1_655 .
Te1 Pr2 Te4 72.00(2) 2_665 .
O8 Pr2 Pr1 120.05(10) 2_666 .
O4 Pr2 Pr1 153.65(9) 1_655 .
O2 Pr2 Pr1 34.73(9) 2_666 .
O9 Pr2 Pr1 88.30(8) . .
O1 Pr2 Pr1 103.66(8) . .
O6 Pr2 Pr1 40.39(8) . .
O5 Pr2 Pr1 50.33(8) . .
O10 Pr2 Pr1 96.17(7) 1_655 .
Te1 Pr2 Pr1 63.491(16) 2_665 .
Te4 Pr2 Pr1 97.780(18) . .
O8 Pr2 Pr1 117.53(10) 2_666 1_655
O4 Pr2 Pr1 33.52(9) 1_655 1_655
O2 Pr2 Pr1 86.51(9) 2_666 1_655
O9 Pr2 Pr1 87.87(8) . 1_655
O1 Pr2 Pr1 86.26(9) . 1_655
O6 Pr2 Pr1 141.24(8) . 1_655
O5 Pr2 Pr1 144.46(8) . 1_655
O10 Pr2 Pr1 36.36(7) 1_655 1_655
Te1 Pr2 Pr1 58.044(11) 2_665 1_655
Te4 Pr2 Pr1 59.712(12) . 1_655
Pr1 Pr2 Pr1 121.232(19) . 1_655
O13 Mo1 O14 108.9(2) . .
O13 Mo1 O12 111.0(2) . .
O14 Mo1 O12 107.5(2) . .
O13 Mo1 O11 109.0(2) . 1_545
O14 Mo1 O11 108.8(2) . 1_545
O12 Mo1 O11 111.50(18) . 1_545
O2 Te1 O1 95.56(17) 1_554 1_455
O2 Te1 O3 94.32(16) 1_554 .
O1 Te1 O3 100.97(15) 1_455 .
O2 Te1 Pr2 39.60(11) 1_554 2_665
O1 Te1 Pr2 60.86(13) 1_455 2_665
O3 Te1 Pr2 117.39(12) . 2_665
O4 Te2 O5 93.39(16) . .
O4 Te2 O3 91.08(15) . .
O5 Te2 O3 99.42(15) . .
O4 Te2 O6 78.06(14) . .
O5 Te2 O6 71.95(14) . .
O3 Te2 O6 165.45(13) . .
O4 Te2 Pr1 41.14(12) . .
O5 Te2 Pr1 60.05(11) . .
O3 Te2 Pr1 117.90(11) . .
O6 Te2 Pr1 47.75(8) . .
O8 Te3 O6 98.63(17) . .
O8 Te3 O7 92.67(16) . .
O6 Te3 O7 88.15(15) . .
O8 Te3 O9 92.64(15) . .
O6 Te3 O9 75.55(13) . .
O7 Te3 O9 163.44(13) . .
O9 Te4 O10 89.32(17) . 1_655
O9 Te4 O7 91.49(16) . 1_655
O10 Te4 O7 99.69(15) 1_655 1_655
O9 Te4 Pr2 40.30(11) . .
O10 Te4 Pr2 50.59(13) 1_655 .
O7 Te4 Pr2 87.94(11) 1_655 .
Te1 O1 Pr2 135.07(17) 1_655 .
Te1 O1 Pr1 113.07(16) 1_655 2_665
Pr2 O1 Pr1 107.98(12) . 2_665
Te1 O2 Pr1 137.83(19) 1_556 2_666
Te1 O2 Pr2 111.45(16) 1_556 2_666
Pr1 O2 Pr2 109.92(15) 2_666 2_666
Te1 O3 Te2 132.3(2) . .
Te2 O4 Pr2 136.7(2) . 1_455
Te2 O4 Pr1 108.85(16) . .
Pr2 O4 Pr1 114.09(14) 1_455 .
Te2 O5 Pr1 135.62(18) . 2_665
Te2 O5 Pr2 112.25(14) . .
Pr1 O5 Pr2 108.81(13) 2_665 .
Te3 O6 Te2 131.99(19) . .
Te3 O6 Pr2 117.78(15) . .
Te2 O6 Pr2 95.50(11) . .
Te3 O6 Pr1 116.40(16) . .
Te2 O6 Pr1 87.97(10) . .
Pr2 O6 Pr1 99.85(12) . .
Te4 O7 Te3 132.1(2) 1_455 .
Te3 O8 Pr2 176.8(2) . 2_666
Te4 O9 Te3 130.65(18) . .
Te4 O9 Pr2 110.87(16) . .
Te3 O9 Pr2 103.92(12) . .
Te4 O10 Pr1 124.91(16) 1_455 .
Te4 O10 Pr2 98.59(16) 1_455 1_455
Pr1 O10 Pr2 100.40(13) . 1_455
Mo1 O11 Pr1 140.4(2) 1_565 2_666
Mo1 O12 Pr1 154.9(2) . 1_556

loop_
_geom_bond_atom_site_label_1
_geom_bond_atom_site_label_2
_geom_bond_distance
_geom_bond_site_symmetry_2
Pr1 O2 2.406(4) 2_666
Pr1 O12 2.406(4) 1_554
Pr1 O10 2.442(4) .
Pr1 O4 2.450(4) .
Pr1 O5 2.462(3) 2_665
Pr1 O11 2.471(4) 2_666
Pr1 O1 2.577(3) 2_665
Pr1 O6 2.611(3) .
Pr1 Te2 3.5246(9) .
Pr1 Pr2 3.9699(8) .
Pr1 Pr2 4.0513(10) 1_455
Pr1 Pr2 4.1096(9) 2_665
Pr2 O8 2.262(4) 2_666
Pr2 O4 2.377(3) 1_655
Pr2 O2 2.443(4) 2_666
Pr2 O9 2.499(3) .
Pr2 O1 2.503(3) .
Pr2 O6 2.577(3) .
Pr2 O5 2.591(3) .
Pr2 O10 2.822(4) 1_655
Pr2 Te1 3.5671(9) 2_665
Pr2 Te4 3.6110(9) .
Pr2 Pr1 4.0513(10) 1_655
Mo1 O13 1.738(4) .
Mo1 O14 1.741(4) .
Mo1 O12 1.758(4) .
Mo1 O11 1.775(4) 1_545
Te1 O2 1.855(4) 1_554
Te1 O1 1.857(3) 1_455
Te1 O3 1.917(3) .
Te1 Pr2 3.5671(8) 2_665
Te2 O4 1.862(3) .
Te2 O5 1.878(4) .
Te2 O3 1.989(4) .
Te2 O6 2.462(4) .
Te3 O8 1.830(4) .
Te3 O6 1.887(3) .
Te3 O7 2.032(4) .
Te3 O9 2.375(3) .
Te4 O9 1.864(4) .
Te4 O10 1.871(3) 1_655
Te4 O7 1.944(3) 1_655
O1 Te1 1.857(3) 1_655
O1 Pr1 2.577(3) 2_665
O2 Te1 1.855(4) 1_556
O2 Pr1 2.406(4) 2_666
O2 Pr2 2.443(4) 2_666
O4 Pr2 2.377(3) 1_455
O5 Pr1 2.462(3) 2_665
O7 Te4 1.944(3) 1_455
O8 Pr2 2.262(4) 2_666
O10 Te4 1.871(3) 1_455
O10 Pr2 2.822(4) 1_455
O11 Mo1 1.775(4) 1_565
O11 Pr1 2.471(4) 2_666
O12 Pr1 2.406(4) 1_556
